data_7007018
loop_
_publ_author_name
'Liu, Fenghui'
'Chen, Wanzhi'
'Wang, Daqi'

_publ_section_title
;
 Synthesis and characterization of amidate bridged dimeric and
 oligomeric platinum complexes having short platinum-platinum
 interactions.
;
_journal_issue 28
_journal_name_full 'Dalton transactions (Cambridge, England : 2003)'
_journal_page_first 3445
_journal_page_last 3453
_journal_paper_doi 10.1039/b516410a
_journal_year 2006
_chemical_formula_sum 'C44 H104 Cl4 N12 O24 Pt4'
_chemical_formula_weight 2107.55
_chemical_name_systematic
;
?
;
_space_group_IT_number 14
_symmetry_cell_setting monoclinic
_symmetry_space_group_name_Hall '-P 2yn'
_symmetry_space_group_name_H-M 'P 1 21/n 1'
_atom_sites_solution_hydrogens geom
_atom_sites_solution_primary direct
_atom_sites_solution_secondary difmap
_audit_creation_method SHELXL-97
_cell_angle_alpha 90.00
_cell_angle_beta 91.337(3)
_cell_angle_gamma 90.00
_cell_formula_units_Z 2
_cell_length_a 12.807(2)
_cell_length_b 13.486(2)
_cell_length_c 21.694(4)
_cell_measurement_temperature 153(2)
_cell_volume 3745.9(11)
_computing_cell_refinement 'Bruker SMART'
_computing_data_collection 'Bruker SMART'
_computing_data_reduction 'Bruker SAINT'
_computing_molecular_graphics 'Bruker SHELXTL'
_computing_publication_material 'Bruker SHELXTL'
_computing_structure_refinement 'SHELXL-97 (Sheldrick, 1997)'
_computing_structure_solution 'SHELXS-97 (Sheldrick, 1990)'
_diffrn_ambient_temperature 153(2)
_diffrn_measured_fraction_theta_full 0.999
_diffrn_measured_fraction_theta_max 0.999
_diffrn_measurement_device_type 'CCD area detector'
_diffrn_measurement_method 'phi and omega scans'
_diffrn_radiation_monochromator graphite
_diffrn_radiation_source 'fine-focus sealed tube'
_diffrn_radiation_type MoK\a
_diffrn_radiation_wavelength 0.71073
_diffrn_reflns_av_R_equivalents 0.0470
_diffrn_reflns_av_sigmaI/netI 0.0586
_diffrn_reflns_limit_h_max 15
_diffrn_reflns_limit_h_min -16
_diffrn_reflns_limit_k_max 16
_diffrn_reflns_limit_k_min -10
_diffrn_reflns_limit_l_max 27
_diffrn_reflns_limit_l_min -25
_diffrn_reflns_number 20585
_diffrn_reflns_theta_full 26.50
_diffrn_reflns_theta_max 26.50
_diffrn_reflns_theta_min 1.78
_exptl_absorpt_coefficient_mu 7.661
_exptl_absorpt_correction_T_max 0.2961
_exptl_absorpt_correction_T_min 0.2229
_exptl_absorpt_correction_type multi-scan
_exptl_absorpt_process_details sadabs
_exptl_crystal_colour colorless
_exptl_crystal_density_diffrn 1.868
_exptl_crystal_density_method 'not measured'
_exptl_crystal_description prism
_exptl_crystal_F_000 2048
_exptl_crystal_size_max 0.28
_exptl_crystal_size_mid 0.21
_exptl_crystal_size_min 0.21
_refine_diff_density_max 4.223
_refine_diff_density_min -1.629
_refine_diff_density_rms 0.219
_refine_ls_extinction_method none
_refine_ls_goodness_of_fit_ref 1.077
_refine_ls_hydrogen_treatment constr
_refine_ls_matrix_type full
_refine_ls_number_parameters 412
_refine_ls_number_reflns 7750
_refine_ls_number_restraints 273
_refine_ls_restrained_S_all 1.076
_refine_ls_R_factor_all 0.0537
_refine_ls_R_factor_gt 0.0424
_refine_ls_shift/su_max 0.010
_refine_ls_shift/su_mean 0.000
_refine_ls_structure_factor_coef Fsqd
_refine_ls_weighting_details 'calc w=1/[\s^2^(Fo^2^)+(0.0430P)^2^+26.1143P] where P=(Fo^2^+2Fc^2^)/3'
_refine_ls_weighting_scheme calc
_refine_ls_wR_factor_gt 0.1051
_refine_ls_wR_factor_ref 0.1115
_reflns_number_gt 6516
_reflns_number_total 7750
_reflns_threshold_expression >2sigma(I)
_cod_data_source_file b516410a.txt
_cod_data_source_block l266
_cod_depositor_comments
;
The following automatic conversions were performed:
'_symmetry_cell_setting' value 'Monoclinic' changed to 'monoclinic'
according to '/home/saulius/struct/CIF-dictionaries/cif_core.dic'
dictionary named 'cif_core.dic' version 2.4.1 from 2010-06-29.

Automatic conversion script
Id: cif_fix_enum 1527 2010-12-29 10:47:43Z saulius 
;
_cod_original_cell_volume 3746.0(11)
_cod_original_sg_symbol_H-M P2(1)/n
_cod_database_code 7007018

loop_
_symmetry_equiv_pos_as_xyz
'x, y, z'
'-x+1/2, y+1/2, -z+1/2'
'-x, -y, -z'
'x-1/2, -y-1/2, z-1/2'

loop_
_atom_site_label
_atom_site_type_symbol
_atom_site_fract_x
_atom_site_fract_y
_atom_site_fract_z
_atom_site_U_iso_or_equiv
_atom_site_adp_type
_atom_site_occupancy
_atom_site_symmetry_multiplicity
_atom_site_calc_flag
_atom_site_refinement_flags
_atom_site_disorder_assembly
_atom_site_disorder_group
Pt1 Pt -0.00219(2) 0.04446(2) 0.068984(12) 0.01752(9) Uani 1 1 d . . .
Pt2 Pt -0.01181(2) 0.17859(2) 0.181142(12) 0.02062(9) Uani 1 1 d . D .
Cl1 Cl 0.21227(18) 0.41687(16) 0.27175(10) 0.0363(5) Uani 1 1 d U . .
Cl2 Cl 0.7298(2) 0.34148(18) 0.26837(10) 0.0444(6) Uani 1 1 d . . .
N1 N -0.1291(6) 0.2279(5) 0.1261(3) 0.0335(17) Uani 1 1 d D . .
H1 H -0.1737 0.2670 0.1446 0.040 Uiso 1 1 calc RD . .
N2 N 0.0960(6) 0.2444(5) 0.1299(3) 0.0281(15) Uani 1 1 d . . .
H2 H 0.1146 0.3038 0.1430 0.034 Uiso 1 1 calc R . .
N3 N 0.1023(5) -0.0616(5) 0.0941(3) 0.0278(15) Uani 1 1 d . . .
H3D H 0.0707 -0.1073 0.1182 0.042 Uiso 1 1 calc R . .
H3E H 0.1565 -0.0334 0.1155 0.042 Uiso 1 1 calc R . .
H3F H 0.1267 -0.0918 0.0598 0.042 Uiso 1 1 calc R . .
N4 N -0.1220(5) -0.0509(5) 0.0786(3) 0.0276(15) Uani 1 1 d . . .
H4D H -0.1832 -0.0166 0.0788 0.041 Uiso 1 1 calc R . .
H4E H -0.1137 -0.0846 0.1147 0.041 Uiso 1 1 calc R . .
H4F H -0.1233 -0.0946 0.0466 0.041 Uiso 1 1 calc R . .
N5 N -0.1130(5) 0.1172(6) 0.2415(3) 0.0289(15) Uani 1 1 d . . .
H5D H -0.1759 0.1502 0.2403 0.035 Uiso 1 1 calc R A 1
H5E H -0.1247 0.0515 0.2322 0.035 Uiso 1 1 calc R A 1
N6 N 0.0989(5) 0.1381(5) 0.2467(3) 0.0255(14) Uani 1 1 d . . .
H6A H 0.1496 0.1001 0.2288 0.031 Uiso 1 1 calc R B 1
H6B H 0.1301 0.1938 0.2632 0.031 Uiso 1 1 calc R B 1
O1 O -0.1058(4) 0.1465(4) 0.0349(2) 0.0245(11) Uani 1 1 d . . .
O2 O 0.1213(4) 0.1347(4) 0.0515(2) 0.0255(12) Uani 1 1 d . . .
O3 O 0.6545(6) 1.0069(6) 0.0683(4) 0.063(2) Uani 1 1 d . . .
O4 O 0.9905(7) 0.7501(6) 0.1194(4) 0.067(2) Uani 1 1 d . . .
O5 O 0.2136(7) 0.4999(5) 0.3115(4) 0.061(2) Uani 1 1 d U . .
O6 O 0.3155(8) 0.4126(8) 0.2475(5) 0.094(3) Uani 1 1 d U . .
O7 O 0.1370(8) 0.4304(6) 0.2237(4) 0.083(3) Uani 1 1 d U . .
O8 O 0.1937(6) 0.3280(5) 0.3052(4) 0.0553(19) Uani 1 1 d U . .
O9 O 0.6941(6) 0.2502(6) 0.2429(4) 0.064(2) Uani 1 1 d . . .
O10 O 0.7887(6) 0.3923(6) 0.2235(3) 0.0563(19) Uani 1 1 d . . .
O11 O 0.6422(7) 0.4000(5) 0.2862(4) 0.063(2) Uani 1 1 d . . .
O12 O 0.7932(9) 0.3204(6) 0.3215(4) 0.081(3) Uani 1 1 d . . .
C1 C -0.1507(6) 0.2123(6) 0.0683(4) 0.0280(17) Uani 1 1 d U C .
C2 C -0.2321(7) 0.2749(6) 0.0347(4) 0.038(2) Uani 1 1 d DU . .
C3 C -0.3285(9) 0.2930(11) 0.0737(6) 0.092(3) Uani 1 1 d DU C .
H3A H -0.3078 0.3282 0.1115 0.138 Uiso 1 1 calc RD . .
H3B H -0.3602 0.2293 0.0843 0.138 Uiso 1 1 calc R . .
H3C H -0.3793 0.3331 0.0501 0.138 Uiso 1 1 calc R . .
C4 C -0.2751(10) 0.2247(10) -0.0226(6) 0.092(3) Uani 1 1 d DU C .
H4A H -0.3474 0.2460 -0.0302 0.138 Uiso 1 1 calc R . .
H4B H -0.2732 0.1527 -0.0169 0.138 Uiso 1 1 calc R . .
H4C H -0.2327 0.2429 -0.0579 0.138 Uiso 1 1 calc R . .
C5 C -0.203(5) 0.3799(19) 0.026(2) 0.092(3) Uani 0.36(9) 1 d PDU C 1
H5A H -0.1767 0.4076 0.0648 0.138 Uiso 0.36(9) 1 calc PR C 1
H5B H -0.2648 0.4174 0.0115 0.138 Uiso 0.36(9) 1 calc PR C 1
H5C H -0.1489 0.3843 -0.0053 0.138 Uiso 0.36(9) 1 calc PR C 1
C5' C -0.177(2) 0.3661(18) 0.0174(11) 0.092(3) Uani 0.64(9) 1 d PDU C 2
H5'1 H -0.1045 0.3633 0.0333 0.138 Uiso 0.64(9) 1 calc PR C 2
H5'2 H -0.2120 0.4237 0.0350 0.138 Uiso 0.64(9) 1 calc PR C 2
H5'3 H -0.1768 0.3721 -0.0277 0.138 Uiso 0.64(9) 1 calc PR C 2
C6 C 0.1434(6) 0.2158(6) 0.0811(4) 0.0256(16) Uani 1 1 d U C .
C7 C 0.2354(7) 0.2747(6) 0.0563(4) 0.037(2) Uani 1 1 d DU . .
C8 C 0.3309(10) 0.2499(10) 0.0962(6) 0.090(3) Uani 1 1 d DU C .
H8A H 0.3331 0.1783 0.1039 0.136 Uiso 1 1 calc R . .
H8B H 0.3272 0.2852 0.1355 0.136 Uiso 1 1 calc R . .
H8C H 0.3942 0.2700 0.0749 0.136 Uiso 1 1 calc R . .
C9 C 0.2164(11) 0.3847(8) 0.0611(7) 0.090(3) Uani 1 1 d DU C .
H9A H 0.2751 0.4207 0.0436 0.136 Uiso 1 1 calc R . .
H9B H 0.2098 0.4030 0.1046 0.136 Uiso 1 1 calc R . .
H9C H 0.1519 0.4019 0.0384 0.136 Uiso 1 1 calc R . .
C10 C 0.261(4) 0.250(3) -0.0102(9) 0.090(3) Uani 0.36(9) 1 d PDU C 1
H10A H 0.2726 0.1782 -0.0139 0.136 Uiso 0.36(9) 1 calc PR C 1
H10B H 0.3234 0.2856 -0.0221 0.136 Uiso 0.36(9) 1 calc PR C 1
H10C H 0.2018 0.2691 -0.0373 0.136 Uiso 0.36(9) 1 calc PR C 1
C11 C -0.0593(11) 0.1279(13) 0.3046(6) 0.024(3) Uani 0.517(14) 1 d PD D 1
H11 H -0.0526 0.1992 0.3169 0.028 Uiso 0.517(14) 1 calc PR D 1
C12 C -0.1204(7) 0.0676(8) 0.3532(4) 0.043(2) Uani 0.483(14) 1 d P D 1
H12A H -0.1238 -0.0035 0.3418 0.052 Uiso 0.483(14) 1 calc PR D 1
H12B H -0.1923 0.0933 0.3571 0.052 Uiso 0.483(14) 1 calc PR D 1
C13 C -0.0540(14) 0.0830(18) 0.4162(9) 0.040(5) Uani 0.517(14) 1 d PD D 1
H13A H -0.0452 0.1546 0.4251 0.049 Uiso 0.517(14) 1 calc PR D 1
H13B H -0.0901 0.0519 0.4511 0.049 Uiso 0.517(14) 1 calc PR D 1
C14 C 0.0497(16) 0.0354(18) 0.4075(11) 0.034(5) Uani 0.483(14) 1 d PD D 1
H14A H 0.0396 -0.0349 0.3956 0.040 Uiso 0.483(14) 1 calc PR D 1
H14B H 0.0905 0.0371 0.4468 0.040 Uiso 0.483(14) 1 calc PR D 1
C15 C 0.1091(7) 0.0882(7) 0.3584(4) 0.0337(19) Uani 0.517(14) 1 d P D 1
H15A H 0.1791 0.0579 0.3545 0.040 Uiso 0.517(14) 1 calc PR D 1
H15B H 0.1184 0.1588 0.3698 0.040 Uiso 0.517(14) 1 calc PR D 1
C16 C 0.0476(12) 0.0802(15) 0.2964(7) 0.024(3) Uani 0.483(14) 1 d PD D 1
H16 H 0.0396 0.0091 0.2839 0.028 Uiso 0.483(14) 1 calc PR D 1
C10' C 0.255(3) 0.247(2) -0.0096(7) 0.090(3) Uani 0.64(9) 1 d PDU C 2
H10D H 0.2644 0.1753 -0.0128 0.136 Uiso 0.64(9) 1 calc PR C 2
H10E H 0.3188 0.2806 -0.0232 0.136 Uiso 0.64(9) 1 calc PR C 2
H10F H 0.1959 0.2680 -0.0358 0.136 Uiso 0.64(9) 1 calc PR C 2
C11' C -0.0533(11) 0.0677(13) 0.2932(7) 0.018(4) Uani 0.483(14) 1 d P D 2
H11' H -0.0309 -0.0008 0.2818 0.022 Uiso 0.483(14) 1 calc PR D 2
C12' C -0.1204(7) 0.0676(8) 0.3532(4) 0.043(2) Uani 0.517(14) 1 d P D 2
H12C H -0.1854 0.0290 0.3463 0.052 Uiso 0.517(14) 1 calc PR D 2
H12D H -0.1393 0.1362 0.3647 0.052 Uiso 0.517(14) 1 calc PR D 2
C13' C -0.0506(17) 0.0183(17) 0.4060(9) 0.037(5) Uani 0.483(14) 1 d P D 2
H13C H -0.0912 0.0110 0.4440 0.044 Uiso 0.483(14) 1 calc PR D 2
H13D H -0.0269 -0.0482 0.3930 0.044 Uiso 0.483(14) 1 calc PR D 2
C14' C 0.0425(18) 0.086(2) 0.4178(9) 0.038(5) Uani 0.517(14) 1 d P D 2
H14C H 0.0851 0.0604 0.4530 0.045 Uiso 0.517(14) 1 calc PR D 2
H14D H 0.0184 0.1533 0.4279 0.045 Uiso 0.517(14) 1 calc PR D 2
C15' C 0.1091(7) 0.0882(7) 0.3584(4) 0.0337(19) Uani 0.483(14) 1 d P D 2
H15C H 0.1730 0.1283 0.3656 0.040 Uiso 0.483(14) 1 calc PR D 2
H15D H 0.1300 0.0202 0.3467 0.040 Uiso 0.483(14) 1 calc PR D 2
C16' C 0.0404(12) 0.1347(14) 0.3075(7) 0.024(4) Uani 0.517(14) 1 d P D 2
H16' H 0.0170 0.2026 0.3197 0.028 Uiso 0.517(14) 1 calc PR D 2
C17 C 0.4991(10) 0.9194(11) 0.0827(6) 0.073(4) Uani 1 1 d . . .
H17A H 0.5242 0.8759 0.0501 0.109 Uiso 1 1 calc R . .
H17B H 0.4381 0.9566 0.0673 0.109 Uiso 1 1 calc R . .
H17C H 0.4795 0.8793 0.1183 0.109 Uiso 1 1 calc R . .
C18 C 0.5826(8) 0.9894(8) 0.1014(6) 0.050(3) Uani 1 1 d . . .
C19 C 0.5720(11) 1.0400(9) 0.1618(6) 0.072(4) Uani 1 1 d . . .
H19A H 0.5540 0.9912 0.1933 0.108 Uiso 1 1 calc R . .
H19B H 0.5168 1.0902 0.1585 0.108 Uiso 1 1 calc R . .
H19C H 0.6383 1.0721 0.1735 0.108 Uiso 1 1 calc R . .
C20 C 1.0621(11) 0.6938(10) 0.2135(7) 0.085(5) Uani 1 1 d . . .
H20A H 1.1314 0.7194 0.2038 0.128 Uiso 1 1 calc R . .
H20B H 1.0693 0.6286 0.2330 0.128 Uiso 1 1 calc R . .
H20C H 1.0279 0.7395 0.2418 0.128 Uiso 1 1 calc R . .
C21 C 0.9992(9) 0.6849(8) 0.1570(7) 0.061(3) Uani 1 1 d . . .
C22 C 0.9386(12) 0.5871(10) 0.1493(8) 0.087(5) Uani 1 1 d . . .
H22A H 0.8992 0.5740 0.1866 0.130 Uiso 1 1 calc R . .
H22B H 0.9878 0.5327 0.1425 0.130 Uiso 1 1 calc R . .
H22C H 0.8902 0.5922 0.1138 0.130 Uiso 1 1 calc R . .

loop_
_atom_site_aniso_label
_atom_site_aniso_U_11
_atom_site_aniso_U_22
_atom_site_aniso_U_33
_atom_site_aniso_U_23
_atom_site_aniso_U_13
_atom_site_aniso_U_12
Pt1 0.02170(15) 0.01590(15) 0.01491(14) -0.00026(10) -0.00095(10) 0.00002(10)
Pt2 0.02833(17) 0.01877(16) 0.01469(14) -0.00069(10) -0.00085(11) 0.00191(11)
Cl1 0.0443(12) 0.0300(11) 0.0346(11) 0.0007(9) -0.0031(9) -0.0006(9)
Cl2 0.0650(16) 0.0381(12) 0.0303(11) -0.0057(10) 0.0044(11) 0.0038(11)
N1 0.039(4) 0.038(4) 0.023(3) -0.003(3) -0.002(3) 0.018(3)
N2 0.045(4) 0.023(3) 0.016(3) 0.000(3) 0.004(3) -0.005(3)
N3 0.035(4) 0.026(3) 0.023(3) -0.002(3) -0.003(3) 0.009(3)
N4 0.032(4) 0.027(4) 0.024(3) -0.001(3) -0.003(3) -0.007(3)
N5 0.023(3) 0.044(4) 0.019(3) 0.000(3) -0.004(3) 0.004(3)
N6 0.025(3) 0.030(4) 0.021(3) -0.004(3) -0.002(3) -0.001(3)
O1 0.030(3) 0.025(3) 0.018(3) -0.002(2) -0.004(2) 0.008(2)
O2 0.029(3) 0.023(3) 0.025(3) -0.003(2) 0.003(2) -0.008(2)
O3 0.043(4) 0.066(5) 0.081(6) 0.011(4) 0.001(4) 0.006(4)
O4 0.077(6) 0.043(4) 0.081(6) 0.024(4) -0.002(5) -0.003(4)
O5 0.086(6) 0.038(4) 0.058(5) -0.014(3) -0.026(4) -0.003(4)
O6 0.084(6) 0.085(7) 0.113(8) 0.033(6) 0.049(6) 0.013(5)
O7 0.114(7) 0.059(5) 0.072(6) -0.013(4) -0.053(5) 0.003(5)
O8 0.080(5) 0.029(4) 0.058(5) 0.007(3) 0.004(4) -0.017(3)
O9 0.066(5) 0.050(5) 0.077(6) -0.028(4) -0.002(4) -0.001(4)
O10 0.060(5) 0.062(5) 0.046(4) 0.004(4) 0.006(4) -0.004(4)
O11 0.098(6) 0.043(4) 0.050(4) -0.003(4) 0.034(4) 0.021(4)
O12 0.126(8) 0.065(6) 0.049(5) 0.012(4) -0.029(5) -0.019(5)
C1 0.035(4) 0.028(4) 0.021(4) 0.004(3) -0.003(3) 0.008(3)
C2 0.044(5) 0.036(5) 0.033(4) 0.001(4) -0.005(4) 0.018(4)
C3 0.078(5) 0.099(6) 0.099(6) 0.011(5) -0.032(5) 0.047(5)
C4 0.078(5) 0.099(6) 0.099(6) 0.011(5) -0.032(5) 0.047(5)
C5 0.078(5) 0.099(6) 0.099(6) 0.011(5) -0.032(5) 0.047(5)
C5' 0.078(5) 0.099(6) 0.099(6) 0.011(5) -0.032(5) 0.047(5)
C6 0.033(4) 0.021(4) 0.022(4) 0.002(3) -0.005(3) -0.004(3)
C7 0.042(5) 0.039(5) 0.029(4) -0.002(4) 0.006(4) -0.017(4)
C8 0.094(5) 0.082(5) 0.096(6) 0.003(4) 0.025(5) -0.045(4)
C9 0.094(5) 0.082(5) 0.096(6) 0.003(4) 0.025(5) -0.045(4)
C10 0.094(5) 0.082(5) 0.096(6) 0.003(4) 0.025(5) -0.045(4)
C11 0.043(8) 0.019(6) 0.009(5) -0.004(5) 0.003(4) -0.002(6)
C12 0.033(5) 0.071(7) 0.027(4) 0.021(5) 0.006(4) -0.010(5)
C13 0.046(12) 0.047(13) 0.029(10) 0.016(10) 0.016(8) 0.014(10)
C14 0.043(12) 0.037(13) 0.021(11) -0.004(10) 0.006(8) 0.016(11)
C15 0.034(5) 0.043(5) 0.024(4) 0.006(4) -0.006(3) -0.002(4)
C16 0.043(8) 0.019(6) 0.009(5) -0.004(5) 0.003(4) -0.002(6)
C10' 0.094(5) 0.082(5) 0.096(6) 0.003(4) 0.025(5) -0.045(4)
C11' 0.018(8) 0.021(9) 0.015(7) 0.003(7) 0.003(6) 0.001(6)
C12' 0.033(5) 0.071(7) 0.027(4) 0.021(5) 0.006(4) -0.010(5)
C13' 0.056(13) 0.034(12) 0.020(9) 0.013(9) -0.009(8) -0.012(10)
C14' 0.049(13) 0.054(14) 0.011(8) -0.015(10) 0.002(7) -0.005(12)
C15' 0.034(5) 0.043(5) 0.024(4) 0.006(4) -0.006(3) -0.002(4)
C16' 0.026(8) 0.023(9) 0.022(8) -0.004(7) -0.001(6) -0.011(7)
C17 0.057(8) 0.098(11) 0.064(8) -0.015(7) 0.009(6) -0.023(7)
C18 0.031(5) 0.055(7) 0.065(7) 0.015(6) 0.006(5) 0.011(5)
C19 0.077(9) 0.066(8) 0.071(9) -0.024(7) -0.022(7) 0.018(7)
C20 0.083(10) 0.054(8) 0.118(13) 0.035(8) -0.037(9) -0.033(7)
C21 0.056(7) 0.030(5) 0.098(10) 0.027(6) 0.023(7) -0.004(5)
C22 0.092(10) 0.051(8) 0.117(13) 0.029(8) -0.015(9) -0.017(7)

loop_
_atom_type_symbol
_atom_type_description
_atom_type_scat_dispersion_real
_atom_type_scat_dispersion_imag
_atom_type_scat_source
C C 0.0033 0.0016 'International Tables Vol C Tables 4.2.6.8 and 6.1.1.4'
H H 0.0000 0.0000 'International Tables Vol C Tables 4.2.6.8 and 6.1.1.4'
N N 0.0061 0.0033 'International Tables Vol C Tables 4.2.6.8 and 6.1.1.4'
O O 0.0106 0.0060 'International Tables Vol C Tables 4.2.6.8 and 6.1.1.4'
Cl Cl 0.1484 0.1585 'International Tables Vol C Tables 4.2.6.8 and 6.1.1.4'
Pt Pt -1.7033 8.3905 'International Tables Vol C Tables 4.2.6.8 and 6.1.1.4'

loop_
_geom_angle_atom_site_label_1
_geom_angle_atom_site_label_2
_geom_angle_atom_site_label_3
_geom_angle
_geom_angle_site_symmetry_1
_geom_angle_site_symmetry_3
_geom_angle_publ_flag
N4 Pt1 N3 91.2(3) . . ?
N4 Pt1 O2 174.7(2) . . ?
N3 Pt1 O2 87.8(3) . . ?
N4 Pt1 O1 88.7(3) . . ?
N3 Pt1 O1 174.3(2) . . ?
O2 Pt1 O1 91.8(2) . . ?
N4 Pt1 Pt2 104.6(2) . . ?
N3 Pt1 Pt2 104.14(19) . . ?
O2 Pt1 Pt2 80.73(15) . . ?
O1 Pt1 Pt2 81.37(14) . . ?
N4 Pt1 Pt1 83.61(19) . 3 ?
N3 Pt1 Pt1 87.78(19) . 3 ?
O2 Pt1 Pt1 91.12(15) . 3 ?
O1 Pt1 Pt1 86.56(14) . 3 ?
Pt2 Pt1 Pt1 165.175(15) . 3 ?
N2 Pt2 N1 92.2(3) . . ?
N2 Pt2 N5 173.8(3) . . ?
N1 Pt2 N5 92.2(3) . . ?
N2 Pt2 N6 91.6(3) . . ?
N1 Pt2 N6 172.4(3) . . ?
N5 Pt2 N6 83.5(3) . . ?
N2 Pt2 Pt1 77.15(19) . . ?
N1 Pt2 Pt1 76.4(2) . . ?
N5 Pt2 Pt1 108.1(2) . . ?
N6 Pt2 Pt1 110.81(19) . . ?
O5 Cl1 O7 110.3(5) . . ?
O5 Cl1 O8 110.8(5) . . ?
O7 Cl1 O8 111.4(5) . . ?
O5 Cl1 O6 104.9(6) . . ?
O7 Cl1 O6 110.7(7) . . ?
O8 Cl1 O6 108.6(5) . . ?
O9 Cl2 O10 108.8(5) . . ?
O9 Cl2 O12 108.3(5) . . ?
O10 Cl2 O12 110.5(6) . . ?
O9 Cl2 O11 109.6(5) . . ?
O10 Cl2 O11 110.5(5) . . ?
O12 Cl2 O11 109.0(6) . . ?
C1 N1 Pt2 131.3(6) . . ?
C1 N1 H1 114.3 . . ?
Pt2 N1 H1 114.3 . . ?
C6 N2 Pt2 131.8(6) . . ?
C6 N2 H2 114.1 . . ?
Pt2 N2 H2 114.1 . . ?
Pt1 N3 H3D 109.5 . . ?
Pt1 N3 H3E 109.5 . . ?
H3D N3 H3E 109.5 . . ?
Pt1 N3 H3F 109.5 . . ?
H3D N3 H3F 109.5 . . ?
H3E N3 H3F 109.5 . . ?
Pt1 N4 H4D 109.5 . . ?
Pt1 N4 H4E 109.5 . . ?
H4D N4 H4E 109.5 . . ?
Pt1 N4 H4F 109.5 . . ?
H4D N4 H4F 109.5 . . ?
H4E N4 H4F 109.5 . . ?
C11' N5 Pt2 109.9(7) . . ?
C11 N5 Pt2 104.9(7) . . ?
C11' N5 H5D 131.8 . . ?
C11 N5 H5D 110.8 . . ?
Pt2 N5 H5D 110.8 . . ?
C11' N5 H5E 79.1 . . ?
C11 N5 H5E 110.8 . . ?
Pt2 N5 H5E 110.8 . . ?
H5D N5 H5E 108.8 . . ?
C16 N6 Pt2 109.3(7) . . ?
C16' N6 Pt2 105.1(7) . . ?
C16 N6 H6A 109.8 . . ?
C16' N6 H6A 135.2 . . ?
Pt2 N6 H6A 109.8 . . ?
C16 N6 H6B 109.8 . . ?
C16' N6 H6B 84.5 . . ?
Pt2 N6 H6B 109.8 . . ?
H6A N6 H6B 108.3 . . ?
C1 O1 Pt1 123.7(5) . . ?
C6 O2 Pt1 125.0(5) . . ?
O1 C1 N1 124.7(7) . . ?
O1 C1 C2 115.0(7) . . ?
N1 C1 C2 120.3(7) . . ?
C5' C2 C4 109.5(11) . . ?
C5 C2 C4 114.1(16) . . ?
C5' C2 C1 104.9(13) . . ?
C5 C2 C1 115(2) . . ?
C4 C2 C1 112.4(7) . . ?
C5' C2 C3 114.0(13) . . ?
C5 C2 C3 97(3) . . ?
C4 C2 C3 104.0(8) . . ?
C1 C2 C3 112.1(8) . . ?
C2 C3 H3A 109.5 . . ?
C2 C3 H3B 109.5 . . ?
H3A C3 H3B 109.5 . . ?
C2 C3 H3C 109.5 . . ?
H3A C3 H3C 109.5 . . ?
H3B C3 H3C 109.5 . . ?
C2 C4 H4A 109.5 . . ?
C2 C4 H4B 109.5 . . ?
H4A C4 H4B 109.5 . . ?
C2 C4 H4C 109.5 . . ?
H4A C4 H4C 109.5 . . ?
H4B C4 H4C 109.5 . . ?
C2 C5 H5A 109.5 . . ?
C2 C5 H5B 109.5 . . ?
H5A C5 H5B 109.5 . . ?
C2 C5 H5C 109.5 . . ?
H5A C5 H5C 109.5 . . ?
H5B C5 H5C 109.5 . . ?
C2 C5' H5'1 109.5 . . ?
C2 C5' H5'2 109.5 . . ?
H5'1 C5' H5'2 109.5 . . ?
C2 C5' H5'3 109.5 . . ?
H5'1 C5' H5'3 109.5 . . ?
H5'2 C5' H5'3 109.5 . . ?
N2 C6 O2 123.8(7) . . ?
N2 C6 C7 120.9(7) . . ?
O2 C6 C7 115.2(7) . . ?
C10' C7 C9 109.8(12) . . ?
C10' C7 C8 109.6(13) . . ?
C9 C7 C8 107.9(8) . . ?
C9 C7 C10 108.8(16) . . ?
C8 C7 C10 107.8(15) . . ?
C10' C7 C6 110.9(15) . . ?
C9 C7 C6 111.0(8) . . ?
C8 C7 C6 107.6(8) . . ?
C10 C7 C6 114(2) . . ?
C7 C8 H8A 109.5 . . ?
C7 C8 H8B 109.5 . . ?
H8A C8 H8B 109.5 . . ?
C7 C8 H8C 109.5 . . ?
H8A C8 H8C 109.5 . . ?
H8B C8 H8C 109.5 . . ?
C7 C9 H9A 109.5 . . ?
C7 C9 H9B 109.5 . . ?
H9A C9 H9B 109.5 . . ?
C7 C9 H9C 109.5 . . ?
H9A C9 H9C 109.5 . . ?
H9B C9 H9C 109.5 . . ?
C7 C10 H10A 109.5 . . ?
C7 C10 H10B 109.5 . . ?
H10A C10 H10B 109.5 . . ?
C7 C10 H10C 109.5 . . ?
H10A C10 H10C 109.5 . . ?
H10B C10 H10C 109.5 . . ?
N5 C11 C16 104.0(11) . . ?
N5 C11 C12 109.6(11) . . ?
C16 C11 C12 108.9(12) . . ?
N5 C11 H11 111.4 . . ?
C16 C11 H11 111.4 . . ?
C12 C11 H11 111.4 . . ?
C11 C12 C13 104.1(11) . . ?
C11 C12 H12A 110.9 . . ?
C13 C12 H12A 110.9 . . ?
C11 C12 H12B 110.9 . . ?
C13 C12 H12B 110.9 . . ?
H12A C12 H12B 109.0 . . ?
C14 C13 C12 106.9(16) . . ?
C14 C13 H13A 110.3 . . ?
C12 C13 H13A 110.3 . . ?
C14 C13 H13B 110.3 . . ?
C12 C13 H13B 110.3 . . ?
H13A C13 H13B 108.6 . . ?
C13 C14 C15 110.7(16) . . ?
C13 C14 H14A 109.5 . . ?
C15 C14 H14A 109.5 . . ?
C13 C14 H14B 109.5 . . ?
C15 C14 H14B 109.5 . . ?
H14A C14 H14B 108.1 . . ?
C14 C15 C16 109.1(13) . . ?
C14 C15 H15A 109.9 . . ?
C16 C15 H15A 109.9 . . ?
C14 C15 H15B 109.9 . . ?
C16 C15 H15B 109.9 . . ?
H15A C15 H15B 108.3 . . ?
N6 C16 C11 105.9(12) . . ?
N6 C16 C15 111.6(12) . . ?
C11 C16 C15 107.9(12) . . ?
N6 C16 H16 110.4 . . ?
C11 C16 H16 110.4 . . ?
C15 C16 H16 110.4 . . ?
C7 C10' H10D 109.5 . . ?
C7 C10' H10E 109.5 . . ?
H10D C10' H10E 109.5 . . ?
C7 C10' H10F 109.5 . . ?
H10D C10' H10F 109.5 . . ?
H10E C10' H10F 109.5 . . ?
N5 C11' C16' 105.8(12) . . ?
N5 C11' H11' 111.6 . . ?
C16' C11' H11' 111.6 . . ?
C14' C13' H13C 110.2 . . ?
C14' C13' H13D 110.2 . . ?
H13C C13' H13D 108.5 . . ?
C13' C14' H14C 110.0 . . ?
C13' C14' H14D 110.0 . . ?
H14C C14' H14D 108.4 . . ?
C11' C16' N6 103.8(12) . . ?
C11' C16' H16' 110.8 . . ?
N6 C16' H16' 110.8 . . ?
C18 C17 H17A 109.5 . . ?
C18 C17 H17B 109.5 . . ?
H17A C17 H17B 109.5 . . ?
C18 C17 H17C 109.5 . . ?
H17A C17 H17C 109.5 . . ?
H17B C17 H17C 109.5 . . ?
O3 C18 C17 121.4(12) . . ?
O3 C18 C19 121.5(12) . . ?
C17 C18 C19 117.1(11) . . ?
C18 C19 H19A 109.5 . . ?
C18 C19 H19B 109.5 . . ?
H19A C19 H19B 109.5 . . ?
C18 C19 H19C 109.5 . . ?
H19A C19 H19C 109.5 . . ?
H19B C19 H19C 109.5 . . ?
C21 C20 H20A 109.5 . . ?
C21 C20 H20B 109.5 . . ?
H20A C20 H20B 109.5 . . ?
C21 C20 H20C 109.5 . . ?
H20A C20 H20C 109.5 . . ?
H20B C20 H20C 109.5 . . ?
O4 C21 C20 123.4(11) . . ?
O4 C21 C22 121.0(13) . . ?
C20 C21 C22 115.5(10) . . ?
C21 C22 H22A 109.5 . . ?
C21 C22 H22B 109.5 . . ?
H22A C22 H22B 109.5 . . ?
C21 C22 H22C 109.5 . . ?
H22A C22 H22C 109.5 . . ?
H22B C22 H22C 109.5 . . ?

loop_
_geom_bond_atom_site_label_1
_geom_bond_atom_site_label_2
_geom_bond_distance
_geom_bond_site_symmetry_2
_geom_bond_publ_flag
Pt1 N4 2.017(6) . ?
Pt1 N3 2.024(6) . ?
Pt1 O2 2.038(5) . ?
Pt1 O1 2.039(5) . ?
Pt1 Pt2 3.0368(5) . ?
Pt1 Pt1 3.2261(7) 3 ?
Pt2 N2 2.001(7) . ?
Pt2 N1 2.010(7) . ?
Pt2 N5 2.039(7) . ?
Pt2 N6 2.057(6) . ?
Cl1 O5 1.414(7) . ?
Cl1 O7 1.416(8) . ?
Cl1 O8 1.424(7) . ?
Cl1 O6 1.435(9) . ?
Cl2 O9 1.421(7) . ?
Cl2 O10 1.421(8) . ?
Cl2 O12 1.423(9) . ?
Cl2 O11 1.432(8) . ?
N1 C1 1.294(10) . ?
N1 H1 0.8800 . ?
N2 C6 1.292(10) . ?
N2 H2 0.8800 . ?
N3 H3D 0.9100 . ?
N3 H3E 0.9100 . ?
N3 H3F 0.9100 . ?
N4 H4D 0.9100 . ?
N4 H4E 0.9100 . ?
N4 H4F 0.9100 . ?
N5 C11' 1.500(16) . ?
N5 C11 1.526(15) . ?
N5 H5D 0.9200 . ?
N5 H5E 0.9200 . ?
N6 C16 1.496(18) . ?
N6 C16' 1.534(17) . ?
N6 H6A 0.9200 . ?
N6 H6B 0.9200 . ?
O1 C1 1.289(10) . ?
O2 C6 1.295(9) . ?
O3 C18 1.205(12) . ?
O4 C21 1.202(13) . ?
C1 C2 1.516(11) . ?
C2 C5' 1.474(15) . ?
C2 C5 1.478(18) . ?
C2 C4 1.507(12) . ?
C2 C3 1.533(12) . ?
C3 H3A 0.9800 . ?
C3 H3B 0.9800 . ?
C3 H3C 0.9800 . ?
C4 H4A 0.9800 . ?
C4 H4B 0.9800 . ?
C4 H4C 0.9800 . ?
C5 H5A 0.9800 . ?
C5 H5B 0.9800 . ?
C5 H5C 0.9800 . ?
C5' H5'1 0.9800 . ?
C5' H5'2 0.9800 . ?
C5' H5'3 0.9800 . ?
C6 C7 1.530(11) . ?
C7 C10' 1.505(15) . ?
C7 C9 1.508(12) . ?
C7 C8 1.519(12) . ?
C7 C10 1.522(18) . ?
C8 H8A 0.9800 . ?
C8 H8B 0.9800 . ?
C8 H8C 0.9800 . ?
C9 H9A 0.9800 . ?
C9 H9B 0.9800 . ?
C9 H9C 0.9800 . ?
C10 H10A 0.9800 . ?
C10 H10B 0.9800 . ?
C10 H10C 0.9800 . ?
C11 C16 1.528(16) . ?
C11 C12 1.557(17) . ?
C11 H11 1.0000 . ?
C12 C13 1.61(2) . ?
C12 H12A 0.9900 . ?
C12 H12B 0.9900 . ?
C13 C14 1.491(17) . ?
C13 H13A 0.9900 . ?
C13 H13B 0.9900 . ?
C14 C15 1.50(2) . ?
C14 H14A 0.9900 . ?
C14 H14B 0.9900 . ?
C15 C16 1.547(17) . ?
C15 H15A 0.9900 . ?
C15 H15B 0.9900 . ?
C16 H16 1.0000 . ?
C10' H10D 0.9800 . ?
C10' H10E 0.9800 . ?
C10' H10F 0.9800 . ?
C11' C16' 1.53(2) . ?
C11' H11' 1.0000 . ?
C13' C14' 1.52(3) . ?
C13' H13C 0.9900 . ?
C13' H13D 0.9900 . ?
C14' H14C 0.9900 . ?
C14' H14D 0.9900 . ?
C16' H16' 1.0000 . ?
C17 C18 1.476(16) . ?
C17 H17A 0.9800 . ?
C17 H17B 0.9800 . ?
C17 H17C 0.9800 . ?
C18 C19 1.487(17) . ?
C19 H19A 0.9800 . ?
C19 H19B 0.9800 . ?
C19 H19C 0.9800 . ?
C20 C21 1.456(19) . ?
C20 H20A 0.9800 . ?
C20 H20B 0.9800 . ?
C20 H20C 0.9800 . ?
C21 C22 1.538(16) . ?
C22 H22A 0.9800 . ?
C22 H22B 0.9800 . ?
C22 H22C 0.9800 . ?

loop_
_geom_torsion_atom_site_label_1
_geom_torsion_atom_site_label_2
_geom_torsion_atom_site_label_3
_geom_torsion_atom_site_label_4
_geom_torsion
_geom_torsion_site_symmetry_1
_geom_torsion_site_symmetry_2
_geom_torsion_site_symmetry_3
_geom_torsion_site_symmetry_4
_geom_torsion_publ_flag
N4 Pt1 Pt2 N2 -171.5(3) . . . . ?
N3 Pt1 Pt2 N2 93.5(3) . . . . ?
O2 Pt1 Pt2 N2 8.1(3) . . . . ?
O1 Pt1 Pt2 N2 -85.1(3) . . . . ?
Pt1 Pt1 Pt2 N2 -49.2(2) 3 . . . ?
N4 Pt1 Pt2 N1 -76.0(3) . . . . ?
N3 Pt1 Pt2 N1 -171.0(3) . . . . ?
O2 Pt1 Pt2 N1 103.7(3) . . . . ?
O1 Pt1 Pt2 N1 10.4(3) . . . . ?
Pt1 Pt1 Pt2 N1 46.3(2) 3 . . . ?
N4 Pt1 Pt2 N5 11.9(3) . . . . ?
N3 Pt1 Pt2 N5 -83.2(3) . . . . ?
O2 Pt1 Pt2 N5 -168.5(2) . . . . ?
O1 Pt1 Pt2 N5 98.3(2) . . . . ?
Pt1 Pt1 Pt2 N5 134.1(2) 3 . . . ?
N4 Pt1 Pt2 N6 101.7(3) . . . . ?
N3 Pt1 Pt2 N6 6.6(3) . . . . ?
O2 Pt1 Pt2 N6 -78.7(3) . . . . ?
O1 Pt1 Pt2 N6 -171.9(3) . . . . ?
Pt1 Pt1 Pt2 N6 -136.1(2) 3 . . . ?
N2 Pt2 N1 C1 61.5(9) . . . . ?
N5 Pt2 N1 C1 -122.8(9) . . . . ?
Pt1 Pt2 N1 C1 -14.7(8) . . . . ?
N1 Pt2 N2 C6 -85.8(8) . . . . ?
N6 Pt2 N2 C6 100.7(8) . . . . ?
Pt1 Pt2 N2 C6 -10.2(7) . . . . ?
N1 Pt2 N5 C11' 179.3(9) . . . . ?
N6 Pt2 N5 C11' -6.9(8) . . . . ?
Pt1 Pt2 N5 C11' 102.9(8) . . . . ?
N1 Pt2 N5 C11 -146.7(8) . . . . ?
N6 Pt2 N5 C11 27.1(8) . . . . ?
Pt1 Pt2 N5 C11 136.9(7) . . . . ?
N5 Pt2 N6 C16 5.4(9) . . . . ?
Pt1 Pt2 N6 C16 -101.5(9) . . . . ?
N2 Pt2 N6 C16' 150.6(8) . . . . ?
N5 Pt2 N6 C16' -25.6(8) . . . . ?
Pt1 Pt2 N6 C16' -132.5(7) . . . . ?
N4 Pt1 O1 C1 93.0(7) . . . . ?
O2 Pt1 O1 C1 -92.3(6) . . . . ?
Pt2 Pt1 O1 C1 -12.0(6) . . . . ?
Pt1 Pt1 O1 C1 176.7(6) 3 . . . ?
N3 Pt1 O2 C6 -115.3(6) . . . . ?
O1 Pt1 O2 C6 70.3(6) . . . . ?
Pt2 Pt1 O2 C6 -10.6(6) . . . . ?
Pt1 Pt1 O2 C6 156.9(6) 3 . . . ?
Pt1 O1 C1 N1 6.5(12) . . . . ?
Pt1 O1 C1 C2 -174.8(5) . . . . ?
Pt2 N1 C1 O1 11.0(14) . . . . ?
Pt2 N1 C1 C2 -167.7(6) . . . . ?
O1 C1 C2 C5' -96.5(14) . . . . ?
N1 C1 C2 C5' 82.3(14) . . . . ?
O1 C1 C2 C5 -111(3) . . . . ?
N1 C1 C2 C5 68(3) . . . . ?
O1 C1 C2 C4 22.4(12) . . . . ?
N1 C1 C2 C4 -158.8(10) . . . . ?
O1 C1 C2 C3 139.2(9) . . . . ?
N1 C1 C2 C3 -42.0(12) . . . . ?
Pt2 N2 C6 O2 5.9(12) . . . . ?
Pt2 N2 C6 C7 -170.6(6) . . . . ?
Pt1 O2 C6 N2 7.7(11) . . . . ?
Pt1 O2 C6 C7 -175.7(5) . . . . ?
N2 C6 C7 C10' -162.1(11) . . . . ?
O2 C6 C7 C10' 21.1(13) . . . . ?
N2 C6 C7 C9 -39.8(11) . . . . ?
O2 C6 C7 C9 143.5(9) . . . . ?
N2 C6 C7 C8 78.1(10) . . . . ?
O2 C6 C7 C8 -98.7(9) . . . . ?
N2 C6 C7 C10 -162.7(13) . . . . ?
O2 C6 C7 C10 20.5(15) . . . . ?
C11' N5 C11 C16 49.7(14) . . . . ?
Pt2 N5 C11 C16 -54.0(13) . . . . ?
C11' N5 C11 C12 -66.7(16) . . . . ?
Pt2 N5 C11 C12 -170.3(8) . . . . ?
N5 C11 C12 C13 178.5(11) . . . . ?
C16 C11 C12 C13 65.3(15) . . . . ?
C11 C12 C13 C14 -64.8(19) . . . . ?
C12 C13 C14 C15 65(2) . . . . ?
C13 C14 C15 C16 -62(2) . . . . ?
C16' N6 C16 C11 50.0(15) . . . . ?
Pt2 N6 C16 C11 -36.9(14) . . . . ?
C16' N6 C16 C15 -67.2(18) . . . . ?
Pt2 N6 C16 C15 -154.1(9) . . . . ?
N5 C11 C16 N6 59.9(15) . . . . ?
C12 C11 C16 N6 176.7(11) . . . . ?
N5 C11 C16 C15 179.5(11) . . . . ?
C12 C11 C16 C15 -63.7(16) . . . . ?
C14 C15 C16 N6 175.6(12) . . . . ?
C14 C15 C16 C11 59.7(17) . . . . ?
C11 N5 C11' C16' -48.5(15) . . . . ?
Pt2 N5 C11' C16' 38.2(14) . . . . ?
N5 C11' C16' N6 -59.6(15) . . . . ?
C16 N6 C16' C11' -50.0(15) . . . . ?
Pt2 N6 C16' C11' 52.5(13) . . . . ?
